data_7028389
loop_
_publ_author_name
'Sniekers, Jeroen'
'Brooks, Neil R.'
'Schaltin, Stijn'
'Van Meervelt, Luc'
'Fransaer, Jan'
'Binnemans, Koen'

_publ_section_title
;
 High current density electrodeposition of silver from silver-containing
 liquid metal salts with pyridine-N-oxide ligands.
;
_journal_issue 4
_journal_name_full 'Dalton transactions (Cambridge, England : 2003)'
_journal_page_first 1589
_journal_page_last 1598
_journal_paper_doi 10.1039/c3dt52416g
_journal_volume 43
_journal_year 2014
_chemical_formula_moiety 'C15 H15 Ag N3 O3, C F3 O3 S'
_chemical_formula_sum 'C16 H15 Ag F3 N3 O6 S'
_chemical_formula_weight 542.24
_chemical_name_systematic
;
 ? 
;
_space_group_crystal_system tetragonal
_space_group_IT_number 88
_space_group_name_Hall '-I 4ad'
_space_group_name_H-M_alt 'I 41/a'
_symmetry_space_group_name_Hall '-I 4ad'
_symmetry_space_group_name_H-M 'I 41/a :2'
_atom_sites_solution_hydrogens geom
_atom_sites_solution_primary direct
_atom_sites_solution_secondary difmap
_audit_creation_date 2013-08-09
_audit_creation_method
;
  Olex2 1.2
  (compiled Apr 23 2013 17:59:47, GUI svn.r4466)
;
_cell_angle_alpha 90.00
_cell_angle_beta 90.00
_cell_angle_gamma 90.00
_cell_formula_units_Z 16
_cell_length_a 25.9649(5)
_cell_length_b 25.9649(5)
_cell_length_c 11.8154(3)
_cell_measurement_reflns_used 12255
_cell_measurement_temperature 100(2)
_cell_measurement_theta_max 28.9700
_cell_measurement_theta_min 3.2970
_cell_volume 7965.7(3)
_computing_cell_refinement
;
CrysAlisPro, Agilent Technologies,
Version 1.171.36.24 (release 03-12-2012 CrysAlis171 .NET)
(compiled Dec  3 2012,18:21:49)
;
_computing_data_collection
;
CrysAlisPro, Agilent Technologies,
Version 1.171.36.24 (release 03-12-2012 CrysAlis171 .NET)
(compiled Dec  3 2012,18:21:49)
;
_computing_data_reduction
;
CrysAlisPro, Agilent Technologies,
Version 1.171.36.24 (release 03-12-2012 CrysAlis171 .NET)
(compiled Dec  3 2012,18:21:49)
;
_computing_molecular_graphics
;
O. V. Dolomanov, L. J. Bourhis, R. J. Gildea, J. A. K. Howard and H. Puschmann,
OLEX2: a complete structure solution, refinement and analysis program.
J. Appl. Cryst. (2009). 42, 339-341.
;
_computing_publication_material
;
O. V. Dolomanov, L. J. Bourhis, R. J. Gildea, J. A. K. Howard and H. Puschmann,
OLEX2: a complete structure solution, refinement and analysis program.
J. Appl. Cryst. (2009). 42, 339-341.
;
_computing_structure_refinement
;
XL, G.M. Sheldrick, Acta Cryst.
(2008). A64, 112-122
;
_computing_structure_solution
;
SHELXS, G.M. Sheldrick, Acta Cryst.
(2008). A64, 112-122
;
_diffrn_ambient_temperature 100(2)
_diffrn_detector_area_resol_mean 15.9631
_diffrn_measured_fraction_theta_full 0.9981
_diffrn_measured_fraction_theta_max 0.8944
_diffrn_measurement_details
;
  1 omega   -8.00   22.00   1.0000   60.0000
omega____ theta____ kappa____ phi______ frames
    -      -17.1513  -99.0000   90.0000 30

  2 omega  -89.00  -25.00   1.0000   60.0000
omega____ theta____ kappa____ phi______ frames
    -      -17.1513  154.0000  141.0000 64

  3 omega   -2.00   91.00   1.0000   60.0000
omega____ theta____ kappa____ phi______ frames
    -       18.8701    0.0000  -90.0000 93

  4 omega  -70.00  -44.00   1.0000   60.0000
omega____ theta____ kappa____ phi______ frames
    -      -17.1513 -178.0000   30.0000 26

  5 omega   -3.00   38.00   1.0000   60.0000
omega____ theta____ kappa____ phi______ frames
    -       18.8701   38.0000   30.0000 41
;
_diffrn_measurement_device_type 'SuperNova, Single source at offset), Eos'
_diffrn_measurement_method '\w scans'
_diffrn_orient_matrix_UB_11 0.0202426000
_diffrn_orient_matrix_UB_12 0.0141466000
_diffrn_orient_matrix_UB_13 -0.0256817000
_diffrn_orient_matrix_UB_21 -0.0103845000
_diffrn_orient_matrix_UB_22 0.0232058000
_diffrn_orient_matrix_UB_23 0.0220563000
_diffrn_orient_matrix_UB_31 0.0151125000
_diffrn_orient_matrix_UB_32 -0.0030077000
_diffrn_orient_matrix_UB_33 0.0495257000
_diffrn_radiation_monochromator mirror
_diffrn_radiation_type 'Mo K\a'
_diffrn_radiation_wavelength 0.71073
_diffrn_reflns_av_R_equivalents 0.0300
_diffrn_reflns_av_unetI/netI 0.0191
_diffrn_reflns_limit_h_max 32
_diffrn_reflns_limit_h_min -32
_diffrn_reflns_limit_k_max 32
_diffrn_reflns_limit_k_min -32
_diffrn_reflns_limit_l_max 14
_diffrn_reflns_limit_l_min -14
_diffrn_reflns_number 19449
_diffrn_reflns_theta_full 25.00
_diffrn_reflns_theta_max 26.37
_diffrn_reflns_theta_min 2.92
_diffrn_source 'SuperNova (Mo) X-ray Source'
_exptl_absorpt_coefficient_mu 1.184
_exptl_absorpt_correction_T_max 1.00000
_exptl_absorpt_correction_T_min 0.86302
_exptl_absorpt_correction_type multi-scan
_exptl_absorpt_process_details
;
CrysAlisPro, Agilent Technologies,
Version 1.171.36.24 (release 03-12-2012 CrysAlis171 .NET)
(compiled Dec  3 2012,18:21:49)
Empirical absorption correction using spherical harmonics,
 implemented in SCALE3 ABSPACK scaling algorithm.
;
_exptl_crystal_colour colourless
_exptl_crystal_density_diffrn 1.809
_exptl_crystal_density_method 'not measured'
_exptl_crystal_description needle
_exptl_crystal_F_000 4320
_exptl_crystal_size_max 0.40
_exptl_crystal_size_mid 0.08
_exptl_crystal_size_min 0.07
_refine_diff_density_max 0.537
_refine_diff_density_min -0.379
_refine_diff_density_rms 0.055
_refine_ls_extinction_method none
_refine_ls_goodness_of_fit_ref 1.055
_refine_ls_hydrogen_treatment constr
_refine_ls_matrix_type full
_refine_ls_number_parameters 271
_refine_ls_number_reflns 4065
_refine_ls_number_restraints 0
_refine_ls_restrained_S_all 1.055
_refine_ls_R_factor_all 0.0231
_refine_ls_R_factor_gt 0.0201
_refine_ls_shift/su_max 0.001
_refine_ls_shift/su_mean 0.000
_refine_ls_structure_factor_coef Fsqd
_refine_ls_weighting_details 'calc w=1/[\s^2^(Fo^2^)+(0.0195P)^2^+14.3198P] where P=(Fo^2^+2Fc^2^)/3'
_refine_ls_weighting_scheme calc
_refine_ls_wR_factor_gt 0.0492
_refine_ls_wR_factor_ref 0.0512
_reflns_number_gt 3749
_reflns_number_total 4065
_reflns_threshold_expression >2sigma(I)
_cod_data_source_file c3dt52416g.txt
_cod_data_source_block kb2011
_cod_original_cell_volume 7965.6(3)
_cod_database_code 7028389
_chemical_oxdiff_formula 'Ag C30 H30 N8 O8 C F3 S O3'
_reflns_odcompleteness_completeness 99.81
_reflns_odcompleteness_iscentric 1
_reflns_odcompleteness_theta 26.32
_olex2_refinement_description
;
1. Fixed Uiso
 At 1.2 times of:
  All C(H) groups
2.a Aromatic/amide H refined with riding coordinates:
 C25(H25), C12(H12), C11(H11), C23(H23), C21(H21), C17(H17), C20(H20),
 C24(H24), C19(H19), C15(H15), C13(H13), C16(H16), C18(H18), C22(H22), C14(H14)
;

loop_
_space_group_symop_id
_space_group_symop_operation_xyz
1 'x, y, z'
2 '-y+3/4, x+1/4, z+1/4'
3 '-x, -y+1/2, z'
4 'y+1/4, -x+1/4, z+1/4'
5 'x+1/2, y+1/2, z+1/2'
6 '-y+5/4, x+3/4, z+3/4'
7 '-x+1/2, -y+1, z+1/2'
8 'y+3/4, -x+3/4, z+3/4'
9 '-x, -y, -z'
10 'y-3/4, -x-1/4, -z-1/4'
11 'x, y-1/2, -z'
12 '-y-1/4, x-1/4, -z-1/4'
13 '-x+1/2, -y+1/2, -z+1/2'
14 'y-1/4, -x+1/4, -z+1/4'
15 'x+1/2, y, -z+1/2'
16 '-y+1/4, x+1/4, -z+1/4'

loop_
_atom_site_label
_atom_site_type_symbol
_atom_site_fract_x
_atom_site_fract_y
_atom_site_fract_z
_atom_site_U_iso_or_equiv
_atom_site_adp_type
_atom_site_occupancy
_atom_site_symmetry_multiplicity
_atom_site_calc_flag
_atom_site_refinement_flags
Ag1 Ag 0.257073(5) 0.515446(5) 0.838734(11) 0.01909(5) Uani 1 1 d .
O2 O 0.33724(5) 0.50751(5) 0.72104(11) 0.0230(3) Uani 1 1 d .
O3 O 0.21597(5) 0.56896(5) 0.70426(10) 0.0189(3) Uani 1 1 d .
O4 O 0.23473(5) 0.43568(5) 0.73270(10) 0.0182(3) Uani 1 1 d .
N10 N 0.26246(6) 0.39250(6) 0.73805(12) 0.0161(3) Uani 1 1 d .
N9 N 0.16504(6) 0.57034(6) 0.70000(12) 0.0161(3) Uani 1 1 d .
C25 C 0.24470(7) 0.35004(7) 0.68572(15) 0.0187(4) Uani 1 1 d .
H25 H 0.2139 0.3513 0.6457 0.022 Uiso 1 1 calc R
C12 C 0.44800(8) 0.56080(9) 0.58694(17) 0.0275(4) Uani 1 1 d .
H12 H 0.4744 0.5502 0.5391 0.033 Uiso 1 1 calc R
C11 C 0.41083(7) 0.52616(8) 0.62099(16) 0.0224(4) Uani 1 1 d .
H11 H 0.4122 0.4922 0.5963 0.027 Uiso 1 1 calc R
C23 C 0.31782(8) 0.30252(8) 0.75171(17) 0.0251(4) Uani 1 1 d .
H23 H 0.3362 0.2719 0.7572 0.030 Uiso 1 1 calc R
C21 C 0.30749(7) 0.39167(7) 0.79591(15) 0.0202(4) Uani 1 1 d .
H21 H 0.3195 0.4215 0.8305 0.024 Uiso 1 1 calc R
C17 C 0.08930(8) 0.61156(8) 0.63565(18) 0.0268(4) Uani 1 1 d .
H17 H 0.0737 0.6377 0.5941 0.032 Uiso 1 1 calc R
C20 C 0.13644(8) 0.53469(7) 0.75479(16) 0.0213(4) Uani 1 1 d .
H20 H 0.1526 0.5083 0.7943 0.026 Uiso 1 1 calc R
N8 N 0.37237(6) 0.54156(6) 0.69015(12) 0.0187(3) Uani 1 1 d .
C24 C 0.27224(8) 0.30471(7) 0.69148(16) 0.0224(4) Uani 1 1 d .
H24 H 0.2601 0.2755 0.6547 0.027 Uiso 1 1 calc R
C19 C 0.08351(8) 0.53725(8) 0.75234(17) 0.0263(4) Uani 1 1 d .
H19 H 0.0641 0.5127 0.7905 0.032 Uiso 1 1 calc R
C15 C 0.37018(8) 0.59051(8) 0.72816(16) 0.0246(4) Uani 1 1 d .
H15 H 0.3437 0.6005 0.7765 0.030 Uiso 1 1 calc R
C13 C 0.44609(9) 0.61129(9) 0.62382(18) 0.0309(5) Uani 1 1 d .
H13 H 0.4707 0.6350 0.6005 0.037 Uiso 1 1 calc R
C16 C 0.14211(8) 0.60810(7) 0.63971(16) 0.0218(4) Uani 1 1 d .
H16 H 0.1622 0.6319 0.6007 0.026 Uiso 1 1 calc R
C18 C 0.05923(8) 0.57618(8) 0.69341(18) 0.0266(4) Uani 1 1 d .
H18 H 0.0235 0.5786 0.6925 0.032 Uiso 1 1 calc R
C22 C 0.33551(8) 0.34686(8) 0.80366(17) 0.0242(4) Uani 1 1 d .
H22 H 0.3663 0.3464 0.8438 0.029 Uiso 1 1 calc R
C14 C 0.40690(9) 0.62576(8) 0.69577(18) 0.0304(5) Uani 1 1 d .
H14 H 0.4053 0.6594 0.7225 0.036 Uiso 1 1 calc R
S1 S 0.520624(18) 0.601741(19) 0.29694(4) 0.02400(11) Uani 1 1 d .
F28 F 0.48890(5) 0.68540(5) 0.39866(11) 0.0385(3) Uani 1 1 d .
O5 O 0.55103(7) 0.59190(6) 0.39630(15) 0.0414(4) Uani 1 1 d .
F27 F 0.55515(5) 0.69666(5) 0.29227(13) 0.0436(4) Uani 1 1 d .
C26 C 0.51093(8) 0.67109(8) 0.30097(18) 0.0280(4) Uani 1 1 d .
O6 O 0.46947(6) 0.58109(6) 0.30063(13) 0.0324(3) Uani 1 1 d .
O7 O 0.54692(6) 0.59420(6) 0.19057(15) 0.0405(4) Uani 1 1 d .
F29 F 0.47993(6) 0.68668(6) 0.21751(12) 0.0473(4) Uani 1 1 d .

loop_
_atom_site_aniso_label
_atom_site_aniso_U_11
_atom_site_aniso_U_22
_atom_site_aniso_U_33
_atom_site_aniso_U_23
_atom_site_aniso_U_13
_atom_site_aniso_U_12
Ag1 0.02002(8) 0.02308(8) 0.01416(8) -0.00151(5) -0.00164(5) 0.00285(5)
O2 0.0198(7) 0.0295(7) 0.0196(6) 0.0060(6) 0.0002(5) -0.0025(6)
O3 0.0158(6) 0.0237(7) 0.0173(6) -0.0003(5) -0.0016(5) -0.0001(5)
O4 0.0211(6) 0.0163(6) 0.0172(6) -0.0001(5) 0.0001(5) 0.0035(5)
N10 0.0183(7) 0.0162(7) 0.0138(7) 0.0010(6) 0.0038(6) 0.0000(6)
N9 0.0166(7) 0.0168(7) 0.0150(7) -0.0015(6) -0.0014(6) -0.0012(6)
C25 0.0195(9) 0.0204(9) 0.0162(8) 0.0017(7) 0.0020(7) -0.0035(7)
C12 0.0199(10) 0.0366(12) 0.0259(10) 0.0028(9) 0.0018(8) 0.0030(9)
C11 0.0217(9) 0.0259(10) 0.0197(9) -0.0008(8) 0.0005(7) 0.0051(8)
C23 0.0266(10) 0.0198(9) 0.0290(10) 0.0039(8) 0.0036(8) 0.0039(8)
C21 0.0204(9) 0.0204(9) 0.0196(9) -0.0014(7) -0.0005(7) -0.0019(7)
C17 0.0260(10) 0.0203(10) 0.0342(11) 0.0014(8) -0.0069(9) 0.0041(8)
C20 0.0252(10) 0.0198(9) 0.0189(9) 0.0028(7) -0.0013(8) -0.0035(8)
N8 0.0174(7) 0.0248(8) 0.0139(7) 0.0046(6) -0.0023(6) 0.0025(6)
C24 0.0283(10) 0.0157(9) 0.0232(9) -0.0003(7) 0.0036(8) -0.0035(8)
C19 0.0243(10) 0.0287(10) 0.0258(10) 0.0005(8) 0.0014(8) -0.0087(8)
C15 0.0279(10) 0.0275(10) 0.0184(9) -0.0013(8) -0.0005(8) 0.0081(8)
C13 0.0302(11) 0.0325(11) 0.0301(11) 0.0075(9) -0.0038(9) -0.0063(9)
C16 0.0258(10) 0.0171(9) 0.0226(9) 0.0031(7) -0.0013(8) -0.0009(8)
C18 0.0186(9) 0.0292(11) 0.0318(10) -0.0062(9) -0.0027(8) -0.0006(8)
C22 0.0207(9) 0.0263(10) 0.0254(10) 0.0019(8) -0.0007(8) 0.0021(8)
C14 0.0374(12) 0.0228(10) 0.0309(11) 0.0012(8) -0.0054(9) 0.0015(9)
S1 0.0180(2) 0.0211(2) 0.0328(3) -0.0047(2) -0.00063(19) 0.00087(18)
F28 0.0427(8) 0.0298(7) 0.0429(8) -0.0081(6) 0.0141(6) 0.0056(6)
O5 0.0434(10) 0.0256(8) 0.0550(11) -0.0049(7) -0.0213(8) 0.0057(7)
F27 0.0352(7) 0.0257(7) 0.0699(10) -0.0049(7) 0.0159(7) -0.0068(6)
C26 0.0257(10) 0.0250(10) 0.0334(11) -0.0010(9) 0.0058(9) 0.0029(8)
O6 0.0241(7) 0.0333(8) 0.0400(8) -0.0048(7) 0.0031(6) -0.0068(6)
O7 0.0291(8) 0.0410(9) 0.0513(10) -0.0190(8) 0.0146(7) -0.0019(7)
F29 0.0516(9) 0.0431(8) 0.0473(8) 0.0135(7) -0.0042(7) 0.0160(7)

loop_
_atom_type_symbol
_atom_type_description
_atom_type_scat_dispersion_real
_atom_type_scat_dispersion_imag
_atom_type_scat_source
C C 0.0033 0.0016 'International Tables Vol C Tables 4.2.6.8 and 6.1.1.4'
H H 0.0000 0.0000 'International Tables Vol C Tables 4.2.6.8 and 6.1.1.4'
Ag Ag -0.8971 1.1015 'International Tables Vol C Tables 4.2.6.8 and 6.1.1.4'
F F 0.0171 0.0103 'International Tables Vol C Tables 4.2.6.8 and 6.1.1.4'
N N 0.0061 0.0033 'International Tables Vol C Tables 4.2.6.8 and 6.1.1.4'
O O 0.0106 0.0060 'International Tables Vol C Tables 4.2.6.8 and 6.1.1.4'
S S 0.1246 0.1234 'International Tables Vol C Tables 4.2.6.8 and 6.1.1.4'

loop_
_geom_angle_atom_site_label_1
_geom_angle_atom_site_label_2
_geom_angle_atom_site_label_3
_geom_angle
_geom_angle_site_symmetry_1
_geom_angle_site_symmetry_3
Ag1 Ag1 Ag1 163.197(5) 2 8_454
O2 Ag1 Ag1 134.13(3) . 2
O2 Ag1 Ag1 53.38(3) 2 2
O2 Ag1 Ag1 51.88(3) . 8_454
O2 Ag1 Ag1 141.16(3) 2 8_454
O2 Ag1 O2 122.76(2) 2 .
O2 Ag1 O4 156.02(4) 2 .
O3 Ag1 Ag1 59.27(3) . 8_454
O3 Ag1 Ag1 127.75(3) . 2
O3 Ag1 O2 92.88(4) . .
O3 Ag1 O2 84.97(4) . 2
O3 Ag1 O4 92.61(4) . .
O3 Ag1 O4 162.28(4) . 2
O4 Ag1 Ag1 50.44(3) . 8_454
O4 Ag1 Ag1 125.84(3) 2 8_454
O4 Ag1 Ag1 53.24(3) 2 2
O4 Ag1 Ag1 112.79(3) . 2
O4 Ag1 O2 81.46(4) 2 .
O4 Ag1 O2 81.15(4) . .
O4 Ag1 O2 84.07(4) 2 2
O4 Ag1 O4 102.999(19) 2 .
Ag1 O2 Ag1 74.74(4) 8_454 .
N8 O2 Ag1 132.06(11) . .
N8 O2 Ag1 116.75(10) . 8_454
N9 O3 Ag1 119.49(10) . .
Ag1 O4 Ag1 76.32(4) 8_454 .
N10 O4 Ag1 123.34(10) . .
N10 O4 Ag1 112.05(9) . 8_454
O4 N10 C25 118.81(15) . .
O4 N10 C21 120.21(15) . .
C25 N10 C21 120.98(16) . .
O3 N9 C20 120.79(15) . .
O3 N9 C16 118.70(15) . .
C16 N9 C20 120.51(16) . .
N10 C25 H25 120.0 . .
N10 C25 C24 119.93(17) . .
C24 C25 H25 120.0 . .
C11 C12 H12 120.0 . .
C11 C12 C13 120.09(19) . .
C13 C12 H12 120.0 . .
C12 C11 H11 120.0 . .
N8 C11 C12 120.04(18) . .
N8 C11 H11 120.0 . .
C24 C23 H23 120.7 . .
C24 C23 C22 118.60(18) . .
C22 C23 H23 120.7 . .
N10 C21 H21 119.9 . .
N10 C21 C22 120.25(17) . .
C22 C21 H21 119.9 . .
C16 C17 H17 120.0 . .
C16 C17 C18 120.10(19) . .
C18 C17 H17 120.0 . .
N9 C20 H20 119.8 . .
N9 C20 C19 120.36(18) . .
C19 C20 H20 119.8 . .
O2 N8 C11 118.63(16) . .
O2 N8 C15 120.61(16) . .
C15 N8 C11 120.76(17) . .
C25 C24 C23 120.31(18) . .
C25 C24 H24 119.8 . .
C23 C24 H24 119.8 . .
C20 C19 H19 119.9 . .
C20 C19 C18 120.15(19) . .
C18 C19 H19 119.9 . .
N8 C15 H15 119.8 . .
N8 C15 C14 120.32(19) . .
C14 C15 H15 119.8 . .
C12 C13 H13 120.7 . .
C14 C13 C12 118.7(2) . .
C14 C13 H13 120.7 . .
N9 C16 C17 120.37(18) . .
N9 C16 H16 119.8 . .
C17 C16 H16 119.8 . .
C17 C18 H18 120.8 . .
C19 C18 C17 118.48(19) . .
C19 C18 H18 120.8 . .
C23 C22 H22 120.0 . .
C21 C22 C23 119.92(18) . .
C21 C22 H22 120.0 . .
C15 C14 C13 120.1(2) . .
C15 C14 H14 119.9 . .
C13 C14 H14 119.9 . .
O5 S1 C26 103.34(10) . .
O5 S1 O7 115.28(11) . .
O6 S1 O5 114.69(10) . .
O6 S1 C26 103.97(10) . .
O6 S1 O7 114.46(10) . .
O7 S1 C26 102.86(10) . .
F28 C26 S1 110.86(14) . .
F27 C26 S1 111.88(14) . .
F27 C26 F28 107.23(17) . .
F27 C26 F29 108.17(18) . .
F29 C26 S1 111.36(15) . .
F29 C26 F28 107.13(17) . .

loop_
_geom_bond_atom_site_label_1
_geom_bond_atom_site_label_2
_geom_bond_distance
_geom_bond_site_symmetry_2
Ag1 Ag1 3.0191(2) 8_454
Ag1 Ag1 3.0190(2) 2
Ag1 O2 2.4621(13) 2
Ag1 O2 2.5117(13) .
Ag1 O3 2.3651(12) .
Ag1 O4 2.4892(12) .
Ag1 O4 2.3957(12) 2
O2 Ag1 2.4621(13) 8_454
O2 N8 1.322(2) .
O3 N9 1.3238(19) .
O4 Ag1 2.3956(12) 8_454
O4 N10 1.3339(19) .
N10 C25 1.345(2) .
N10 C21 1.354(2) .
N9 C20 1.352(2) .
N9 C16 1.350(2) .
C25 H25 0.9300 .
C25 C24 1.379(3) .
C12 H12 0.9300 .
C12 C11 1.379(3) .
C12 C13 1.382(3) .
C11 H11 0.9300 .
C11 N8 1.351(2) .
C23 H23 0.9300 .
C23 C24 1.382(3) .
C23 C22 1.383(3) .
C21 H21 0.9300 .
C21 C22 1.375(3) .
C17 H17 0.9300 .
C17 C16 1.375(3) .
C17 C18 1.386(3) .
C20 H20 0.9300 .
C20 C19 1.376(3) .
N8 C15 1.349(3) .
C24 H24 0.9300 .
C19 H19 0.9300 .
C19 C18 1.380(3) .
C15 H15 0.9300 .
C15 C14 1.376(3) .
C13 H13 0.9300 .
C13 C14 1.378(3) .
C16 H16 0.9300 .
C18 H18 0.9300 .
C22 H22 0.9300 .
C14 H14 0.9300 .
S1 O5 1.4377(17) .
S1 C26 1.819(2) .
S1 O6 1.4331(15) .
S1 O7 1.4437(16) .
F28 C26 1.341(2) .
F27 C26 1.330(2) .
C26 F29 1.336(3) .
